data_4506580
loop_
_publ_author_name
'Xue, Wei-Jian'
'Li, Qi'
'Gao, Fang-Fang'
'Zhu, Yan-Ping'
'Wang, Jun-Gang'
'Zhang, Wei'
'Wu, An-Xin'

_publ_section_title
;
 Diversity-Oriented Synthesis of Chromenes via Metal-Free Domino Reactions
 from Ketones and Phenols.
;
_journal_issue 8
_journal_name_full 'ACS combinatorial science'
_journal_page_first 478
_journal_page_last 483
_journal_paper_doi 10.1021/co3000506
_journal_volume 14
_journal_year 2012
_chemical_formula_sum 'C23 H28 O6'
_chemical_formula_weight 400.45
_chemical_name_systematic
; 
 ? 
;
_space_group_IT_number 14
_symmetry_cell_setting monoclinic
_symmetry_space_group_name_Hall '-P 2ybc'
_symmetry_space_group_name_H-M 'P 1 21/c 1'
_atom_sites_solution_hydrogens geom
_atom_sites_solution_primary direct
_atom_sites_solution_secondary difmap
_audit_creation_method SHELXL-97
_cell_angle_alpha 90.00
_cell_angle_beta 92.475(3)
_cell_angle_gamma 90.00
_cell_formula_units_Z 4
_cell_length_a 8.9227(18)
_cell_length_b 14.534(3)
_cell_length_c 15.883(3)
_cell_measurement_reflns_used 3006
_cell_measurement_temperature 296(2)
_cell_measurement_theta_max 19.81
_cell_measurement_theta_min 2.28
_cell_volume 2057.8(7)
_computing_cell_refinement 'Bruker SAINT'
_computing_data_collection 'Bruker APEX2'
_computing_data_reduction 'Bruker SAINT'
_computing_molecular_graphics 'Bruker SHELXTL'
_computing_publication_material 'Bruker SHELXTL'
_computing_structure_refinement 'SHELXL-97 (Sheldrick, 2008)'
_computing_structure_solution 'SHELXS-97 (Sheldrick, 2008)'
_diffrn_ambient_temperature 296(2)
_diffrn_measured_fraction_theta_full 0.984
_diffrn_measured_fraction_theta_max 0.984
_diffrn_measurement_device_type 'Bruker APEX-II CCD'
_diffrn_measurement_method '\f and \w scans'
_diffrn_radiation_monochromator graphite
_diffrn_radiation_source 'fine-focus sealed tube'
_diffrn_radiation_type MoK\a
_diffrn_radiation_wavelength 0.71073
_diffrn_reflns_av_R_equivalents 0.0389
_diffrn_reflns_av_sigmaI/netI 0.0335
_diffrn_reflns_limit_h_max 8
_diffrn_reflns_limit_h_min -8
_diffrn_reflns_limit_k_max 13
_diffrn_reflns_limit_k_min -13
_diffrn_reflns_limit_l_max 15
_diffrn_reflns_limit_l_min -15
_diffrn_reflns_number 7889
_diffrn_reflns_theta_full 19.81
_diffrn_reflns_theta_max 19.81
_diffrn_reflns_theta_min 1.90
_exptl_absorpt_coefficient_mu 0.093
_exptl_absorpt_correction_T_max 0.9908
_exptl_absorpt_correction_T_min 0.9890
_exptl_absorpt_correction_type none
_exptl_crystal_density_meas 0
_exptl_crystal_density_method 'not measured'
_exptl_crystal_F_000 856
_exptl_crystal_size_max 0.12
_exptl_crystal_size_mid 0.10
_exptl_crystal_size_min 0.10
_refine_diff_density_max 0.153
_refine_diff_density_min -0.222
_refine_diff_density_rms 0.042
_refine_ls_extinction_coef 0.0040(19)
_refine_ls_extinction_expression Fc^*^=kFc[1+0.001xFc^2^\l^3^/sin(2\q)]^-1/4^
_refine_ls_extinction_method SHELXL
_refine_ls_goodness_of_fit_ref 1.076
_refine_ls_hydrogen_treatment mixed
_refine_ls_matrix_type full
_refine_ls_number_parameters 273
_refine_ls_number_reflns 1839
_refine_ls_number_restraints 0
_refine_ls_restrained_S_all 1.076
_refine_ls_R_factor_all 0.0529
_refine_ls_R_factor_gt 0.0430
_refine_ls_shift/su_max 0.001
_refine_ls_shift/su_mean 0.000
_refine_ls_structure_factor_coef Fsqd
_refine_ls_weighting_details 'calc w=1/[\s^2^(Fo^2^)+(0.0947P)^2^+0.3563P] where P=(Fo^2^+2Fc^2^)/3'
_refine_ls_weighting_scheme calc
_refine_ls_wR_factor_gt 0.1271
_refine_ls_wR_factor_ref 0.1351
_reflns_number_gt 1517
_reflns_number_total 1839
_reflns_threshold_expression >2sigma(I)
_cod_data_source_file co3000506_si_005.cif
_cod_data_source_block mo_120221b_0m
_cod_depositor_comments
;
The following automatic conversions were performed:

'_symmetry_cell_setting' value 'Monoclinic' changed to 'monoclinic'
according to /home/saulius/struct/CIF-dictionaries/cif_core.dic
dictionary named 'cif_core.dic' version 2.4.2 from 2011-04-26.

Automatic conversion script
Id: cif_fix_values 1891 2012-01-12 08:04:46Z andrius 
;
_cod_original_sg_symbol_H-M P2(1)/c
_cod_database_code 4506580

loop_
_symmetry_equiv_pos_as_xyz
'x, y, z'
'-x, y+1/2, -z+1/2'
'-x, -y, -z'
'x, -y-1/2, z-1/2'

loop_
_atom_site_label
_atom_site_type_symbol
_atom_site_fract_x
_atom_site_fract_y
_atom_site_fract_z
_atom_site_U_iso_or_equiv
_atom_site_adp_type
_atom_site_occupancy
_atom_site_symmetry_multiplicity
_atom_site_calc_flag
_atom_site_refinement_flags
C1 C 0.6770(5) -0.0159(3) 0.8936(2) 0.0653(11) Uani 1 1 d .
H1A H 0.7786 -0.0364 0.8889 0.098 Uiso 1 1 calc R
H1B H 0.6152 -0.0671 0.9082 0.098 Uiso 1 1 calc R
H1C H 0.6735 0.0303 0.9366 0.098 Uiso 1 1 calc R
C2 C 0.6893(4) 0.1006(2) 0.78705(19) 0.0367(9) Uani 1 1 d .
C3 C 0.8235(4) 0.1383(2) 0.81481(19) 0.0405(9) Uani 1 1 d .
H3 H 0.8814 0.1102 0.8575 0.049 Uiso 1 1 calc R
C4 C 0.8710(3) 0.2188(2) 0.77824(18) 0.0331(8) Uani 1 1 d .
C5 C 0.7868(3) 0.2618(2) 0.71409(18) 0.0332(8) Uani 1 1 d .
C6 C 0.6498(4) 0.2241(2) 0.68732(18) 0.0359(9) Uani 1 1 d .
C7 C 0.6026(3) 0.1438(2) 0.7235(2) 0.0369(9) Uani 1 1 d .
C8 C 0.8558(3) 0.3513(2) 0.68643(19) 0.0387(9) Uani 1 1 d .
C9 C 0.8750(4) 0.3561(3) 0.5911(2) 0.0581(11) Uani 1 1 d .
H9A H 0.9313 0.3038 0.5735 0.087 Uiso 1 1 calc R
H9B H 0.9277 0.4115 0.5777 0.087 Uiso 1 1 calc R
H9C H 0.7782 0.3562 0.5623 0.087 Uiso 1 1 calc R
C10 C 0.7611(4) 0.4334(2) 0.7138(2) 0.0600(11) Uani 1 1 d .
H10A H 0.6640 0.4309 0.6853 0.090 Uiso 1 1 calc R
H10B H 0.8102 0.4897 0.6995 0.090 Uiso 1 1 calc R
H10C H 0.7498 0.4309 0.7736 0.090 Uiso 1 1 calc R
C11 C 1.0111(4) 0.3491(2) 0.73417(19) 0.0439(9) Uani 1 1 d .
H11A H 1.0315 0.4084 0.7602 0.053 Uiso 1 1 calc R
H11B H 1.0888 0.3368 0.6948 0.053 Uiso 1 1 calc R
C12 C 1.0123(3) 0.2726(2) 0.80317(18) 0.0351(9) Uani 1 1 d .
C13 C 1.1575(4) 0.2151(2) 0.8066(2) 0.0440(9) Uani 1 1 d .
H13A H 1.2045 0.2176 0.7527 0.053 Uiso 1 1 calc R
H13B H 1.1348 0.1514 0.8190 0.053 Uiso 1 1 calc R
C14 C 1.2650(3) 0.2554(2) 0.87691(19) 0.0407(9) Uani 1 1 d .
C15 C 1.3721(4) 0.3270(3) 0.8414(2) 0.0597(11) Uani 1 1 d .
H15A H 1.3149 0.3743 0.8126 0.090 Uiso 1 1 calc R
H15B H 1.4364 0.2976 0.8026 0.090 Uiso 1 1 calc R
H15C H 1.4319 0.3538 0.8867 0.090 Uiso 1 1 calc R
C16 C 1.3557(4) 0.1790(3) 0.9204(2) 0.0624(11) Uani 1 1 d .
H16A H 1.4216 0.2050 0.9635 0.094 Uiso 1 1 calc R
H16B H 1.4139 0.1477 0.8798 0.094 Uiso 1 1 calc R
H16C H 1.2888 0.1362 0.9454 0.094 Uiso 1 1 calc R
C17 C 1.1533(3) 0.3016(2) 0.93227(19) 0.0333(8) Uani 1 1 d .
C18 C 1.0127(3) 0.3099(2) 0.89275(18) 0.0327(8) Uani 1 1 d .
C19 C 0.8932(3) 0.3508(2) 0.93146(19) 0.0369(9) Uani 1 1 d .
H19 H 0.7990 0.3541 0.9043 0.044 Uiso 1 1 calc R
C20 C 0.9177(4) 0.3866(2) 1.0114(2) 0.0368(9) Uani 1 1 d .
C21 C 1.0584(4) 0.3797(2) 1.05160(18) 0.0353(9) Uani 1 1 d .
C22 C 1.1752(3) 0.3374(2) 1.0135(2) 0.0357(9) Uani 1 1 d .
C23 C 0.6678(4) 0.4404(3) 1.0223(2) 0.0598(11) Uani 1 1 d .
H23A H 0.6729 0.4725 0.9698 0.090 Uiso 1 1 calc R
H23B H 0.6075 0.4749 1.0598 0.090 Uiso 1 1 calc R
H23C H 0.6236 0.3809 1.0126 0.090 Uiso 1 1 calc R
O1 O 0.6238(3) 0.02132(16) 0.81582(14) 0.0537(7) Uani 1 1 d .
O2 O 0.4656(2) 0.10587(16) 0.69748(14) 0.0514(7) Uani 1 1 d .
H2 H 0.4509 0.0589 0.7246 0.077 Uiso 1 1 calc R
O3 O 0.5645(3) 0.26889(15) 0.62598(14) 0.0534(7) Uani 1 1 d .
H3A H 0.4909 0.2375 0.6126 0.080 Uiso 1 1 calc R
O4 O 0.8143(2) 0.42977(16) 1.05909(13) 0.0498(7) Uani 1 1 d .
O5 O 1.0875(3) 0.41465(17) 1.13136(14) 0.0544(7) Uani 1 1 d .
H5 H 1.0095 0.4344 1.1501 0.082 Uiso 1 1 calc R
O6 O 1.3142(2) 0.33214(17) 1.05468(13) 0.0520(7) Uani 1 1 d .
H6 H 1.3137 0.3625 1.0982 0.078 Uiso 1 1 calc R

loop_
_atom_site_aniso_label
_atom_site_aniso_U_11
_atom_site_aniso_U_22
_atom_site_aniso_U_33
_atom_site_aniso_U_23
_atom_site_aniso_U_13
_atom_site_aniso_U_12
C1 0.078(3) 0.064(3) 0.053(2) 0.024(2) -0.010(2) -0.008(2)
C2 0.045(2) 0.034(2) 0.031(2) 0.0027(16) -0.0010(18) -0.0034(18)
C3 0.044(2) 0.039(2) 0.037(2) -0.0001(18) -0.0153(17) 0.0043(18)
C4 0.0374(19) 0.034(2) 0.0272(18) -0.0034(17) -0.0047(15) 0.0006(17)
C5 0.037(2) 0.032(2) 0.0301(19) -0.0046(15) -0.0054(17) 0.0001(17)
C6 0.041(2) 0.037(2) 0.0286(19) 0.0001(17) -0.0115(17) 0.0048(18)
C7 0.030(2) 0.043(2) 0.037(2) -0.0035(18) -0.0080(16) -0.0031(18)
C8 0.046(2) 0.035(2) 0.035(2) 0.0007(15) -0.0085(16) -0.0012(17)
C9 0.070(3) 0.065(3) 0.038(2) 0.0082(18) -0.0097(18) -0.013(2)
C10 0.067(3) 0.042(2) 0.070(3) -0.0008(19) -0.008(2) 0.003(2)
C11 0.045(2) 0.050(2) 0.036(2) 0.0017(17) -0.0077(16) -0.0056(17)
C12 0.036(2) 0.039(2) 0.0298(19) -0.0040(16) -0.0087(15) 0.0005(16)
C13 0.044(2) 0.049(2) 0.038(2) -0.0091(16) -0.0053(16) 0.0019(18)
C14 0.035(2) 0.047(2) 0.039(2) -0.0068(16) -0.0080(17) 0.0055(18)
C15 0.046(2) 0.075(3) 0.059(2) -0.018(2) 0.0067(18) -0.009(2)
C16 0.058(2) 0.071(3) 0.056(2) -0.014(2) -0.0180(19) 0.025(2)
C17 0.031(2) 0.0341(19) 0.034(2) -0.0012(15) -0.0066(17) 0.0020(15)
C18 0.032(2) 0.0327(19) 0.033(2) -0.0017(15) -0.0055(17) 0.0022(16)
C19 0.035(2) 0.041(2) 0.033(2) -0.0013(16) -0.0110(16) -0.0014(17)
C20 0.033(2) 0.0358(19) 0.042(2) 0.0022(17) 0.0030(19) 0.0057(17)
C21 0.041(2) 0.038(2) 0.026(2) -0.0022(16) -0.0035(18) 0.0026(18)
C22 0.032(2) 0.040(2) 0.033(2) -0.0004(16) -0.0128(17) -0.0005(17)
C23 0.043(3) 0.072(3) 0.065(2) -0.001(2) 0.0098(19) 0.015(2)
O1 0.0648(16) 0.0500(16) 0.0448(15) 0.0120(12) -0.0139(12) -0.0158(13)
O2 0.0451(16) 0.0586(17) 0.0493(15) 0.0092(11) -0.0125(12) -0.0156(12)
O3 0.0514(16) 0.0519(15) 0.0544(15) 0.0115(13) -0.0271(13) -0.0065(12)
O4 0.0394(16) 0.0628(16) 0.0472(15) -0.0051(12) 0.0026(13) 0.0120(12)
O5 0.0590(16) 0.0697(18) 0.0338(15) -0.0121(12) -0.0066(11) 0.0103(14)
O6 0.0434(15) 0.0696(17) 0.0412(15) -0.0143(12) -0.0181(12) 0.0115(12)

loop_
_atom_type_symbol
_atom_type_description
_atom_type_scat_dispersion_real
_atom_type_scat_dispersion_imag
_atom_type_scat_source
C C 0.0033 0.0016 'International Tables Vol C Tables 4.2.6.8 and 6.1.1.4'
H H 0.0000 0.0000 'International Tables Vol C Tables 4.2.6.8 and 6.1.1.4'
O O 0.0106 0.0060 'International Tables Vol C Tables 4.2.6.8 and 6.1.1.4'

loop_
_geom_angle_atom_site_label_1
_geom_angle_atom_site_label_2
_geom_angle_atom_site_label_3
_geom_angle
O1 C1 H1A 109.5
O1 C1 H1B 109.5
H1A C1 H1B 109.5
O1 C1 H1C 109.5
H1A C1 H1C 109.5
H1B C1 H1C 109.5
C3 C2 O1 127.1(3)
C3 C2 C7 120.1(3)
O1 C2 C7 112.7(3)
C2 C3 C4 118.9(3)
C2 C3 H3 120.6
C4 C3 H3 120.6
C3 C4 C5 121.6(3)
C3 C4 C12 126.3(3)
C5 C4 C12 112.1(3)
C4 C5 C6 119.2(3)
C4 C5 C8 112.7(3)
C6 C5 C8 127.9(3)
C7 C6 O3 121.9(3)
C7 C6 C5 119.3(3)
O3 C6 C5 118.9(3)
C6 C7 O2 119.7(3)
C6 C7 C2 120.9(3)
O2 C7 C2 119.4(3)
C5 C8 C9 113.0(3)
C5 C8 C10 110.5(3)
C9 C8 C10 109.3(3)
C5 C8 C11 101.9(2)
C9 C8 C11 110.4(3)
C10 C8 C11 111.7(3)
C8 C9 H9A 109.5
C8 C9 H9B 109.5
H9A C9 H9B 109.5
C8 C9 H9C 109.5
H9A C9 H9C 109.5
H9B C9 H9C 109.5
C8 C10 H10A 109.5
C8 C10 H10B 109.5
H10A C10 H10B 109.5
C8 C10 H10C 109.5
H10A C10 H10C 109.5
H10B C10 H10C 109.5
C8 C11 C12 109.7(2)
C8 C11 H11A 109.7
C12 C11 H11A 109.7
C8 C11 H11B 109.7
C12 C11 H11B 109.7
H11A C11 H11B 108.2
C4 C12 C18 113.3(2)
C4 C12 C13 114.6(3)
C18 C12 C13 101.1(2)
C4 C12 C11 101.7(2)
C18 C12 C11 113.7(3)
C13 C12 C11 113.1(3)
C12 C13 C14 108.2(2)
C12 C13 H13A 110.0
C14 C13 H13A 110.0
C12 C13 H13B 110.0
C14 C13 H13B 110.0
H13A C13 H13B 108.4
C17 C14 C16 114.2(3)
C17 C14 C15 110.4(3)
C16 C14 C15 109.5(3)
C17 C14 C13 100.5(2)
C16 C14 C13 110.5(3)
C15 C14 C13 111.4(3)
C14 C15 H15A 109.5
C14 C15 H15B 109.5
H15A C15 H15B 109.5
C14 C15 H15C 109.5
H15A C15 H15C 109.5
H15B C15 H15C 109.5
C14 C16 H16A 109.5
C14 C16 H16B 109.5
H16A C16 H16B 109.5
C14 C16 H16C 109.5
H16A C16 H16C 109.5
H16B C16 H16C 109.5
C18 C17 C22 118.3(3)
C18 C17 C14 112.5(3)
C22 C17 C14 129.2(3)
C17 C18 C19 122.4(3)
C17 C18 C12 111.0(3)
C19 C18 C12 126.6(3)
C20 C19 C18 118.4(3)
C20 C19 H19 120.8
C18 C19 H19 120.8
O4 C20 C19 126.7(3)
O4 C20 C21 113.3(3)
C19 C20 C21 120.0(3)
C22 C21 O5 117.0(3)
C22 C21 C20 121.2(3)
O5 C21 C20 121.8(3)
C21 C22 O6 120.0(3)
C21 C22 C17 119.7(3)
O6 C22 C17 120.3(3)
O4 C23 H23A 109.5
O4 C23 H23B 109.5
H23A C23 H23B 109.5
O4 C23 H23C 109.5
H23A C23 H23C 109.5
H23B C23 H23C 109.5
C2 O1 C1 118.6(3)
C7 O2 H2 109.5
C6 O3 H3A 109.5
C20 O4 C23 116.9(3)
C21 O5 H5 109.5
C22 O6 H6 109.5

loop_
_geom_bond_atom_site_label_1
_geom_bond_atom_site_label_2
_geom_bond_distance
C1 O1 1.412(4)
C1 H1A 0.9600
C1 H1B 0.9600
C1 H1C 0.9600
C2 C3 1.372(4)
C2 O1 1.379(4)
C2 C7 1.395(4)
C3 C4 1.380(4)
C3 H3 0.9300
C4 C5 1.388(4)
C4 C12 1.522(4)
C5 C6 1.389(4)
C5 C8 1.513(4)
C6 C7 1.375(4)
C6 O3 1.374(4)
C7 O2 1.387(4)
C8 C9 1.533(5)
C8 C10 1.535(5)
C8 C11 1.551(4)
C9 H9A 0.9600
C9 H9B 0.9600
C9 H9C 0.9600
C10 H10A 0.9600
C10 H10B 0.9600
C10 H10C 0.9600
C11 C12 1.561(4)
C11 H11A 0.9700
C11 H11B 0.9700
C12 C18 1.523(4)
C12 C13 1.541(4)
C13 C14 1.554(4)
C13 H13A 0.9700
C13 H13B 0.9700
C14 C17 1.514(4)
C14 C16 1.522(5)
C14 C15 1.536(5)
C15 H15A 0.9600
C15 H15B 0.9600
C15 H15C 0.9600
C16 H16A 0.9600
C16 H16B 0.9600
C16 H16C 0.9600
C17 C18 1.384(4)
C17 C22 1.397(4)
C18 C19 1.387(4)
C19 C20 1.380(4)
C19 H19 0.9300
C20 O4 1.371(4)
C20 C21 1.387(4)
C21 C22 1.373(4)
C21 O5 1.379(4)
C22 O6 1.379(4)
C23 O4 1.417(4)
C23 H23A 0.9600
C23 H23B 0.9600
C23 H23C 0.9600
O2 H2 0.8200
O3 H3A 0.8200
O5 H5 0.8200
O6 H6 0.8200

loop_
_geom_torsion_atom_site_label_1
_geom_torsion_atom_site_label_2
_geom_torsion_atom_site_label_3
_geom_torsion_atom_site_label_4
_geom_torsion
O1 C2 C3 C4 -179.9(3)
C7 C2 C3 C4 -0.6(5)
C2 C3 C4 C5 -0.3(5)
C2 C3 C4 C12 177.1(3)
C3 C4 C5 C6 1.5(4)
C12 C4 C5 C6 -176.3(2)
C3 C4 C5 C8 177.0(3)
C12 C4 C5 C8 -0.8(3)
C4 C5 C6 C7 -1.7(4)
C8 C5 C6 C7 -176.5(3)
C4 C5 C6 O3 177.6(3)
C8 C5 C6 O3 2.8(5)
O3 C6 C7 O2 0.4(5)
C5 C6 C7 O2 179.7(3)
O3 C6 C7 C2 -178.5(3)
C5 C6 C7 C2 0.8(5)
C3 C2 C7 C6 0.4(5)
O1 C2 C7 C6 179.8(3)
C3 C2 C7 O2 -178.5(3)
O1 C2 C7 O2 0.9(4)
C4 C5 C8 C9 127.3(3)
C6 C5 C8 C9 -57.6(4)
C4 C5 C8 C10 -109.9(3)
C6 C5 C8 C10 65.2(4)
C4 C5 C8 C11 8.9(3)
C6 C5 C8 C11 -176.0(3)
C5 C8 C11 C12 -13.6(3)
C9 C8 C11 C12 -133.8(3)
C10 C8 C11 C12 104.4(3)
C3 C4 C12 C18 -62.9(4)
C5 C4 C12 C18 114.7(3)
C3 C4 C12 C13 52.3(4)
C5 C4 C12 C13 -130.0(3)
C3 C4 C12 C11 174.7(3)
C5 C4 C12 C11 -7.7(3)
C8 C11 C12 C4 13.2(3)
C8 C11 C12 C18 -108.9(3)
C8 C11 C12 C13 136.6(3)
C4 C12 C13 C14 -147.6(3)
C18 C12 C13 C14 -25.4(3)
C11 C12 C13 C14 96.5(3)
C12 C13 C14 C17 24.4(3)
C12 C13 C14 C16 145.4(3)
C12 C13 C14 C15 -92.6(3)
C16 C14 C17 C18 -132.3(3)
C15 C14 C17 C18 103.8(3)
C13 C14 C17 C18 -14.0(3)
C16 C14 C17 C22 49.8(5)
C15 C14 C17 C22 -74.2(4)
C13 C14 C17 C22 168.1(3)
C22 C17 C18 C19 -1.2(4)
C14 C17 C18 C19 -179.5(3)
C22 C17 C18 C12 176.4(3)
C14 C17 C18 C12 -1.8(3)
C4 C12 C18 C17 139.9(3)
C13 C12 C18 C17 16.8(3)
C11 C12 C18 C17 -104.6(3)
C4 C12 C18 C19 -42.5(4)
C13 C12 C18 C19 -165.6(3)
C11 C12 C18 C19 72.9(4)
C17 C18 C19 C20 1.9(5)
C12 C18 C19 C20 -175.4(3)
C18 C19 C20 O4 179.6(3)
C18 C19 C20 C21 -1.2(4)
O4 C20 C21 C22 179.2(3)
C19 C20 C21 C22 -0.1(5)
O4 C20 C21 O5 -0.8(4)
C19 C20 C21 O5 179.9(3)
O5 C21 C22 O6 -0.5(4)
C20 C21 C22 O6 179.5(3)
O5 C21 C22 C17 -179.3(3)
C20 C21 C22 C17 0.8(5)
C18 C17 C22 C21 -0.1(4)
C14 C17 C22 C21 177.8(3)
C18 C17 C22 O6 -178.8(3)
C14 C17 C22 O6 -1.0(5)
C3 C2 O1 C1 15.9(5)
C7 C2 O1 C1 -163.4(3)
C19 C20 O4 C23 -1.2(5)
C21 C20 O4 C23 179.5(3)
